data_4313504
loop_
_publ_author_name
'Jos\'e S. Casas'
'Eduardo E. Castellano'
'J. Ellena'
'Mar\'ia S. Garc\'ia Tasende'
'Agust\'in S\'anchez'
'Jos\'e Sordo'
'Mar\'ia J. Vidarte'

_publ_section_title
;
 Compositional and Structural Variety of Diphenyllead(IV) Complexes
 Obtained by Reaction of Diphenyllead Dichloride with Thiosemicarbazones
;
_journal_name_full 'Inorganic Chemistry'
_journal_page_first 2584
_journal_page_last 2595
_journal_paper_doi 10.1021/ic026219r
_journal_volume 42
_journal_year 2003
_chemical_formula_sum 'C13 H12 N4 S'
_chemical_formula_weight 256.33
_chemical_name_systematic
;
  ?
;
_space_group_IT_number 15
_symmetry_cell_setting monoclinic
_symmetry_space_group_name_Hall '-C 2yc'
_symmetry_space_group_name_H-M 'C 1 2/c 1'
_atom_sites_solution_hydrogens geom
_atom_sites_solution_primary direct
_atom_sites_solution_secondary difmap
_audit_creation_method SHELXL-97
_cell_angle_alpha 90.00
_cell_angle_beta 90.6540(10)
_cell_angle_gamma 90.00
_cell_formula_units_Z 8
_cell_length_a 12.3340(2)
_cell_length_b 11.6570(2)
_cell_length_c 17.3750(4)
_cell_measurement_reflns_used 2878
_cell_measurement_temperature 120(2)
_cell_measurement_theta_max 27.5
_cell_measurement_theta_min 0.998
_cell_volume 2497.97(8)
_computing_cell_refinement 'HKL Scalepack (Otwinowski & Minor 1997)'
_computing_data_collection 'Collect (Nonius BV, 1997-2000)'
_computing_data_reduction 'HKL Denzo and Scalepack (Otwinowski & Minor 1997)'
_computing_molecular_graphics 'Ortep-3 for Windows (Farrugia, 1997)'
_computing_publication_material 'WinGX publication routines (Farrugia, 1999)'
_computing_structure_refinement 'SHELXL-97 (Sheldrick, 1997)'
_computing_structure_solution 'SHELXS-97 (Sheldrick, 1997)'
_diffrn_ambient_temperature 120(2)
_diffrn_detector_area_resol_mean 9
_diffrn_measured_fraction_theta_full 0.994
_diffrn_measured_fraction_theta_max 0.994
_diffrn_measurement_device_type KappaCCD
_diffrn_measurement_method '\f scans and \w scans winth \k offsets'
_diffrn_radiation_monochromator graphite
_diffrn_radiation_source 'fine-focus sealed tube'
_diffrn_radiation_type MoK\a
_diffrn_radiation_wavelength 0.71073
_diffrn_reflns_av_R_equivalents 0.0126
_diffrn_reflns_av_sigmaI/netI 0.0271
_diffrn_reflns_limit_h_max 16
_diffrn_reflns_limit_h_min 0
_diffrn_reflns_limit_k_max 15
_diffrn_reflns_limit_k_min 0
_diffrn_reflns_limit_l_max 22
_diffrn_reflns_limit_l_min -22
_diffrn_reflns_number 5389
_diffrn_reflns_theta_full 27.49
_diffrn_reflns_theta_max 27.49
_diffrn_reflns_theta_min 2.34
_diffrn_standards_decay_% negligible
_exptl_absorpt_coefficient_mu 0.246
_exptl_absorpt_correction_T_max 0.9525
_exptl_absorpt_correction_T_min 0.9344
_exptl_absorpt_correction_type multi-scan
_exptl_absorpt_process_details 'DENZO-SMN (Otwinowski & Minor, 1997)'
_exptl_crystal_colour Colorless
_exptl_crystal_density_diffrn 1.363
_exptl_crystal_density_method 'not measured'
_exptl_crystal_description Prism
_exptl_crystal_F_000 1072
_exptl_crystal_size_max 0.28
_exptl_crystal_size_mid 0.20
_exptl_crystal_size_min 0.20
_refine_diff_density_max 0.376
_refine_diff_density_min -0.540
_refine_diff_density_rms 0.171
_refine_ls_extinction_method none
_refine_ls_goodness_of_fit_ref 1.231
_refine_ls_hydrogen_treatment mixed
_refine_ls_matrix_type full
_refine_ls_number_parameters 160
_refine_ls_number_reflns 2835
_refine_ls_number_restraints 0
_refine_ls_restrained_S_all 1.231
_refine_ls_R_factor_all 0.0501
_refine_ls_R_factor_gt 0.0396
_refine_ls_shift/su_max 0.000
_refine_ls_shift/su_mean 0.000
_refine_ls_structure_factor_coef Fsqd
_refine_ls_weighting_details 'calc w=1/[\s^2^(Fo^2^)+(0.0892P)^2^+1.2163P] where P=(Fo^2^+2Fc^2^)/3'
_refine_ls_weighting_scheme calc
_refine_ls_wR_factor_gt 0.1176
_refine_ls_wR_factor_ref 0.1496
_reflns_number_gt 2509
_reflns_number_total 2835
_reflns_threshold_expression >2sigma(I)
_cod_data_source_file ic026219r_1.cif
_cod_data_source_block HBPyTSC
_cod_depositor_comments
;
The following automatic conversions were performed:

'_symmetry_cell_setting' value 'Monoclinic' changed to 'monoclinic'
according to the built-in table from CIF Core dictionary named
'cif_core.dic' version 2.4.1 from
2010-06-29.

'_exptl_absorpt_correction_type' value 'multiscan'
changed to 'multi-scan' according to the built-in table from CIF Core
dictionary named 'cif_core.dic' version 2.4.1 from 2010-06-29.

Automatic conversion script
Id: cif_fix_values 1646 2011-03-28 12:23:43Z adriana 
;
_cod_database_code 4313504

loop_
_symmetry_equiv_pos_as_xyz
'x, y, z'
'-x, y, -z+1/2'
'x+1/2, y+1/2, z'
'-x+1/2, y+1/2, -z+1/2'
'-x, -y, -z'
'x, -y, z-1/2'
'-x+1/2, -y+1/2, -z'
'x+1/2, -y+1/2, z-1/2'

loop_
_atom_site_label
_atom_site_type_symbol
_atom_site_fract_x
_atom_site_fract_y
_atom_site_fract_z
_atom_site_U_iso_or_equiv
_atom_site_adp_type
_atom_site_occupancy
_atom_site_symmetry_multiplicity
_atom_site_calc_flag
_atom_site_refinement_flags
_atom_site_disorder_assembly
_atom_site_disorder_group
S1 S 0.12606(3) -0.35811(3) -0.02518(2) 0.02370(18) Uani 1 1 d . . .
N1 N -0.04454(12) -0.37563(12) 0.06735(9) 0.0251(3) Uani 1 1 d . . .
H1A H -0.0904 -0.3455 0.1001 0.030 Uiso 1 1 calc R . .
H1B H -0.0503 -0.4483 0.0543 0.030 Uiso 1 1 calc R . .
N2 N 0.03608(11) -0.19931(11) 0.06104(8) 0.0205(3) Uani 1 1 d . . .
H2 H 0.0888 -0.1529 0.0474 0.025 Uiso 1 1 calc R . .
N3 N -0.04670(10) -0.16262(12) 0.10667(8) 0.0199(3) Uani 1 1 d . . .
N4 N 0.10572(11) 0.01443(11) 0.06258(8) 0.0198(3) Uani 1 1 d . . .
C1 C 0.03342(12) -0.31120(14) 0.03750(9) 0.0205(3) Uani 1 1 d . . .
C2 C -0.05355(12) -0.05633(14) 0.12809(9) 0.0191(3) Uani 1 1 d . . .
C3 C 0.02434(12) 0.03790(13) 0.11191(8) 0.0186(3) Uani 1 1 d . . .
C4 C 0.01619(10) 0.14373(10) 0.14902(7) 0.0233(4) Uani 1 1 d . . .
H4 H -0.0422 0.1586 0.1828 0.028 Uiso 1 1 calc R . .
C5 C 0.09437(10) 0.22684(10) 0.13604(7) 0.0274(4) Uani 1 1 d R . .
H5 H 0.0904 0.2994 0.1608 0.033 Uiso 1 1 calc R . .
C6 C 0.17846(13) 0.20233(15) 0.08641(10) 0.0251(4) Uani 1 1 d . . .
H6 H 0.2337 0.2572 0.0770 0.030 Uiso 1 1 calc R . .
C7 C 0.18017(13) 0.09570(14) 0.05069(9) 0.0224(3) Uani 1 1 d . . .
H7 H 0.2372 0.0797 0.0160 0.027 Uiso 1 1 calc R . .
C8 C -0.15079(13) -0.03416(14) 0.17639(9) 0.0218(4) Uani 1 1 d . . .
C9 C -0.22549(15) 0.05100(17) 0.15773(11) 0.0297(4) Uani 1 1 d . . .
H9 H -0.2131 0.1005 0.1153 0.036 Uiso 1 1 calc R . .
C10 C -0.31869(16) 0.0635(2) 0.20153(12) 0.0385(5) Uani 1 1 d . . .
H10 H -0.3699 0.1214 0.1885 0.046 Uiso 1 1 calc R . .
C11 C -0.33739(16) -0.0077(2) 0.26396(12) 0.0403(5) Uani 1 1 d . . .
H11 H -0.4010 0.0017 0.2936 0.048 Uiso 1 1 calc R . .
C12 C -0.26323(16) -0.09239(19) 0.28294(10) 0.0356(5) Uani 1 1 d . . .
H12 H -0.2757 -0.1411 0.3258 0.043 Uiso 1 1 calc R . .
C13 C -0.17024(14) -0.10615(16) 0.23914(9) 0.0272(4) Uani 1 1 d . . .
H13 H -0.1197 -0.1648 0.2520 0.033 Uiso 1 1 calc R . .

loop_
_atom_site_aniso_label
_atom_site_aniso_U_11
_atom_site_aniso_U_22
_atom_site_aniso_U_33
_atom_site_aniso_U_23
_atom_site_aniso_U_13
_atom_site_aniso_U_12
S1 0.0223(3) 0.0185(3) 0.0306(3) -0.00321(14) 0.00841(18) -0.00150(14)
N1 0.0249(7) 0.0178(7) 0.0328(8) -0.0027(6) 0.0098(6) -0.0038(5)
N2 0.0205(6) 0.0173(7) 0.0237(7) -0.0019(5) 0.0057(5) -0.0026(5)
N3 0.0195(6) 0.0212(7) 0.0190(6) -0.0021(5) 0.0027(5) -0.0008(5)
N4 0.0193(6) 0.0182(7) 0.0217(6) 0.0007(5) 0.0010(5) -0.0009(5)
C1 0.0206(7) 0.0183(8) 0.0226(7) 0.0009(6) 0.0004(6) -0.0007(6)
C2 0.0195(7) 0.0206(8) 0.0172(7) -0.0003(6) 0.0002(5) -0.0008(6)
C3 0.0203(7) 0.0185(7) 0.0170(7) 0.0002(6) -0.0013(5) -0.0013(6)
C4 0.0276(8) 0.0219(8) 0.0204(8) -0.0033(6) 0.0003(6) -0.0001(6)
C5 0.0345(9) 0.0202(8) 0.0273(8) -0.0049(7) -0.0031(7) -0.0022(7)
C6 0.0259(8) 0.0204(8) 0.0291(8) 0.0020(6) -0.0033(6) -0.0056(6)
C7 0.0213(7) 0.0214(8) 0.0245(8) 0.0021(6) 0.0002(6) -0.0022(6)
C8 0.0208(8) 0.0248(8) 0.0199(7) -0.0081(6) 0.0016(6) -0.0033(6)
C9 0.0275(8) 0.0337(10) 0.0281(9) -0.0071(7) -0.0003(7) 0.0027(7)
C10 0.0260(9) 0.0487(12) 0.0408(11) -0.0201(9) -0.0002(8) 0.0061(8)
C11 0.0258(9) 0.0592(14) 0.0361(10) -0.0257(10) 0.0111(8) -0.0066(9)
C12 0.0342(10) 0.0479(12) 0.0250(9) -0.0106(8) 0.0104(7) -0.0136(9)
C13 0.0278(8) 0.0313(9) 0.0225(8) -0.0040(7) 0.0039(6) -0.0063(7)

loop_
_atom_type_symbol
_atom_type_description
_atom_type_scat_dispersion_real
_atom_type_scat_dispersion_imag
_atom_type_scat_source
C C 0.0033 0.0016 'International Tables Vol C Tables 4.2.6.8 and 6.1.1.4'
H H 0.0000 0.0000 'International Tables Vol C Tables 4.2.6.8 and 6.1.1.4'
N N 0.0061 0.0033 'International Tables Vol C Tables 4.2.6.8 and 6.1.1.4'
S S 0.1246 0.1234 'International Tables Vol C Tables 4.2.6.8 and 6.1.1.4'

loop_
_geom_angle_atom_site_label_1
_geom_angle_atom_site_label_2
_geom_angle_atom_site_label_3
_geom_angle
_geom_angle_site_symmetry_1
_geom_angle_site_symmetry_3
_geom_angle_publ_flag
C1 N1 H1A 120.0 . . ?
C1 N1 H1B 120.0 . . ?
H1A N1 H1B 120.0 . . ?
C1 N2 N3 117.12(13) . . ?
C1 N2 H2 121.4 . . ?
N3 N2 H2 121.4 . . ?
C2 N3 N2 121.09(13) . . ?
C7 N4 C3 118.01(14) . . ?
N1 C1 N2 115.92(14) . . ?
N1 C1 S1 124.71(13) . . ?
N2 C1 S1 119.37(12) . . ?
N3 C2 C3 127.36(14) . . ?
N3 C2 C8 112.44(13) . . ?
C3 C2 C8 120.16(14) . . ?
N4 C3 C4 121.89(13) . . ?
N4 C3 C2 117.05(14) . . ?
C4 C3 C2 121.00(13) . . ?
C5 C4 C3 119.23(8) . . ?
C5 C4 H4 120.4 . . ?
C3 C4 H4 120.4 . . ?
C6 C5 C4 118.92(8) . . ?
C6 C5 H5 120.5 . . ?
C4 C5 H5 120.5 . . ?
C5 C6 C7 118.52(14) . . ?
C5 C6 H6 120.7 . . ?
C7 C6 H6 120.7 . . ?
N4 C7 C6 123.43(15) . . ?
N4 C7 H7 118.3 . . ?
C6 C7 H7 118.3 . . ?
C9 C8 C13 119.41(16) . . ?
C9 C8 C2 121.78(15) . . ?
C13 C8 C2 118.68(15) . . ?
C8 C9 C10 119.73(19) . . ?
C8 C9 H9 120.1 . . ?
C10 C9 H9 120.1 . . ?
C11 C10 C9 120.7(2) . . ?
C11 C10 H10 119.7 . . ?
C9 C10 H10 119.7 . . ?
C12 C11 C10 119.87(17) . . ?
C12 C11 H11 120.1 . . ?
C10 C11 H11 120.1 . . ?
C11 C12 C13 119.89(19) . . ?
C11 C12 H12 120.1 . . ?
C13 C12 H12 120.1 . . ?
C12 C13 C8 120.42(18) . . ?
C12 C13 H13 119.8 . . ?
C8 C13 H13 119.8 . . ?

loop_
_geom_bond_atom_site_label_1
_geom_bond_atom_site_label_2
_geom_bond_distance
_geom_bond_site_symmetry_2
_geom_bond_publ_flag
S1 C1 1.6790(16) . ?
N1 C1 1.330(2) . ?
N1 H1A 0.8800 . ?
N1 H1B 0.8800 . ?
N2 C1 1.367(2) . ?
N2 N3 1.3684(18) . ?
N2 H2 0.8800 . ?
N3 C2 1.297(2) . ?
N4 C7 1.337(2) . ?
N4 C3 1.355(2) . ?
C2 C3 1.488(2) . ?
C2 C8 1.494(2) . ?
C3 C4 1.3961(19) . ?
C4 C5 1.3872 . ?
C4 H4 0.9500 . ?
C5 C6 1.386(2) . ?
C5 H5 0.9500 . ?
C6 C7 1.390(2) . ?
C6 H6 0.9500 . ?
C7 H7 0.9500 . ?
C8 C9 1.390(3) . ?
C8 C13 1.399(2) . ?
C9 C10 1.393(3) . ?
C9 H9 0.9500 . ?
C10 C11 1.387(3) . ?
C10 H10 0.9500 . ?
C11 C12 1.383(3) . ?
C11 H11 0.9500 . ?
C12 C13 1.393(2) . ?
C12 H12 0.9500 . ?
C13 H13 0.9500 . ?

loop_
_geom_torsion_atom_site_label_1
_geom_torsion_atom_site_label_2
_geom_torsion_atom_site_label_3
_geom_torsion_atom_site_label_4
_geom_torsion
_geom_torsion_site_symmetry_1
_geom_torsion_site_symmetry_2
_geom_torsion_site_symmetry_3
_geom_torsion_site_symmetry_4
_geom_torsion_publ_flag
C1 N2 N3 C2 -176.23(14) . . . . ?
N3 N2 C1 N1 -5.9(2) . . . . ?
N3 N2 C1 S1 174.32(11) . . . . ?
N2 N3 C2 C3 -3.2(2) . . . . ?
N2 N3 C2 C8 178.99(13) . . . . ?
C7 N4 C3 C4 0.8(2) . . . . ?
C7 N4 C3 C2 -176.20(13) . . . . ?
N3 C2 C3 N4 7.7(2) . . . . ?
C8 C2 C3 N4 -174.67(13) . . . . ?
N3 C2 C3 C4 -169.35(15) . . . . ?
C8 C2 C3 C4 8.3(2) . . . . ?
N4 C3 C4 C5 -0.97(17) . . . . ?
C2 C3 C4 C5 175.94(10) . . . . ?
C3 C4 C5 C6 0.07(11) . . . . ?
C4 C5 C6 C7 0.91(18) . . . . ?
C3 N4 C7 C6 0.2(2) . . . . ?
C5 C6 C7 N4 -1.1(2) . . . . ?
N3 C2 C8 C9 -125.78(17) . . . . ?
C3 C2 C8 C9 56.3(2) . . . . ?
N3 C2 C8 C13 50.1(2) . . . . ?
C3 C2 C8 C13 -127.88(16) . . . . ?
C13 C8 C9 C10 -0.1(3) . . . . ?
C2 C8 C9 C10 175.71(16) . . . . ?
C8 C9 C10 C11 0.5(3) . . . . ?
C9 C10 C11 C12 -0.3(3) . . . . ?
C10 C11 C12 C13 -0.2(3) . . . . ?
C11 C12 C13 C8 0.6(3) . . . . ?
C9 C8 C13 C12 -0.4(3) . . . . ?
C2 C8 C13 C12 -176.35(15) . . . . ?

loop_
_cod_related_entry_id
_cod_related_entry_database
_cod_related_entry_code
1 ChemSpider 4735768
